data_4031203
loop_
_publ_author_name
'Lomnitskaya, Ya.F.'

_publ_section_title
;
 The crystal structures of Zr Cu2 P2 and Hf Cu2 P2
;
_journal_name_full
;
Russian Journal of Inorganic Chemistry (= Zhurnal Neorganicheskoi Khimii)
;
_journal_page_first 40
_journal_page_last 41
_journal_volume 31
_journal_year 1986
_chemical_formula_sum 'Cu Hf P'
_chemical_name_systematic '(Cu2 Hf P2)0.5'
_space_group_IT_number 156
_symmetry_space_group_name_Hall 'P 3 -2"'
_symmetry_space_group_name_H-M 'P 3 m 1'
_cell_angle_alpha 90
_cell_angle_beta 90
_cell_angle_gamma 120
_cell_formula_units_Z 1
_cell_length_a 3.799
_cell_length_b 3.799
_cell_length_c 6.16
_cell_volume 76.993
_citation_journal_id_ASTM RJICAQ
_cod_data_source_file Lomnitskaya_RJICAQ_1986_104.cif
_cod_data_source_block Cu1Hf1P1
_cod_original_cell_volume 76.99277
_cod_original_formula_sum 'Cu1 Hf1 P1'
_cod_database_code 4031203

loop_
_symmetry_equiv_pos_as_xyz
x,y,z
-y,x-y,z
-x+y,-x,z
-y,-x,z
x,x-y,z
-x+y,y,z

loop_
_atom_site_label
_atom_site_type_symbol
_atom_site_fract_x
_atom_site_fract_y
_atom_site_fract_z
_atom_site_occupancy
_atom_site_U_iso_or_equiv
P1 P 0.3333 0.6667 0.226 1 0.0
Cu1 Cu 0.3333 0.6667 0.631 1 0.0
Hf1 Hf 0 0 0 1 0.0
